data_4022115
loop_
_publ_author_name
'Manab Chakravarty'
'K. C. Kumara Swamy'

_publ_section_title
;
 Palladium-Catalyzed Coupling of Allenylphosphonates, Phenylallenes,
 and Allenyl Esters: Remarkable Salt Effect and Routes to Novel
 Benzofurans and Isocoumarins
;
_journal_name_full 'Journal of Organic Chemistry'
_journal_page_first 9128
_journal_page_last 9138
_journal_paper_doi 10.1021/jo061525y
_journal_volume 71
_journal_year 2006
_chemical_formula_sum 'C16 H12 O2'
_chemical_formula_weight 236.26
_chemical_name_systematic
; 
 ? 
;
_space_group_IT_number 61
_symmetry_cell_setting orthorhombic
_symmetry_space_group_name_Hall '-P 2bc 2ac'
_symmetry_space_group_name_H-M 'P c a b'
_atom_sites_solution_hydrogens geom
_atom_sites_solution_primary direct
_atom_sites_solution_secondary difmap
_audit_creation_method SHELXL-97
_cell_angle_alpha 90.00
_cell_angle_beta 90.00
_cell_angle_gamma 90.00
_cell_formula_units_Z 8
_cell_length_a 8.4723(18)
_cell_length_b 16.420(4)
_cell_length_c 17.215(4)
_cell_measurement_reflns_used 25
_cell_measurement_temperature 293(2)
_cell_measurement_theta_max 13
_cell_measurement_theta_min 2
_cell_volume 2394.8(9)
_computing_structure_refinement 'SHELXL-97 (Sheldrick, 1997)'
_computing_structure_solution 'SHELXS-97 (Sheldrick, 1990)'
_diffrn_ambient_temperature 293(2)
_diffrn_measured_fraction_theta_full 0.998
_diffrn_measured_fraction_theta_max 0.998
_diffrn_measurement_device_type 'Enraf-Nonius Mach3'
_diffrn_measurement_method w-scan
_diffrn_radiation_monochromator graphite
_diffrn_radiation_source 'fine-focus sealed tube'
_diffrn_radiation_type MoK\a
_diffrn_radiation_wavelength 0.71073
_diffrn_reflns_av_R_equivalents 0.0000
_diffrn_reflns_av_sigmaI/netI 0.1322
_diffrn_reflns_limit_h_max 10
_diffrn_reflns_limit_h_min 0
_diffrn_reflns_limit_k_max 19
_diffrn_reflns_limit_k_min 0
_diffrn_reflns_limit_l_max 20
_diffrn_reflns_limit_l_min 0
_diffrn_reflns_number 2097
_diffrn_reflns_theta_full 24.97
_diffrn_reflns_theta_max 24.97
_diffrn_reflns_theta_min 2.37
_diffrn_standards_decay_% 0
_diffrn_standards_interval_time 5400
_diffrn_standards_number 3
_exptl_absorpt_coefficient_mu 0.086
_exptl_absorpt_correction_T_max 0.9806
_exptl_absorpt_correction_T_min 0.9633
_exptl_absorpt_correction_type none
_exptl_crystal_colour colorless
_exptl_crystal_density_diffrn 1.311
_exptl_crystal_density_method 'not measured'
_exptl_crystal_description diamond
_exptl_crystal_F_000 992
_exptl_crystal_size_max 0.44
_exptl_crystal_size_mid 0.34
_exptl_crystal_size_min 0.23
_refine_diff_density_max 0.192
_refine_diff_density_min -0.187
_refine_diff_density_rms 0.045
_refine_ls_extinction_coef 0.0016(3)
_refine_ls_extinction_expression Fc^*^=kFc[1+0.001xFc^2^\l^3^/sin(2\q)]^-1/4^
_refine_ls_extinction_method SHELXL
_refine_ls_goodness_of_fit_ref 0.938
_refine_ls_hydrogen_treatment none
_refine_ls_matrix_type full
_refine_ls_number_parameters 164
_refine_ls_number_reflns 2097
_refine_ls_number_restraints 0
_refine_ls_restrained_S_all 0.938
_refine_ls_R_factor_all 0.2278
_refine_ls_R_factor_gt 0.0695
_refine_ls_shift/su_max 0.000
_refine_ls_shift/su_mean 0.000
_refine_ls_structure_factor_coef Fsqd
_refine_ls_weighting_details 'calc w=1/[\s^2^(Fo^2^)+(0.0376P)^2^+0.0000P] where P=(Fo^2^+2Fc^2^)/3'
_refine_ls_weighting_scheme calc
_refine_ls_wR_factor_gt 0.0953
_refine_ls_wR_factor_ref 0.1311
_reflns_number_gt 756
_reflns_number_total 2097
_reflns_threshold_expression >2sigma(I)
_cod_data_source_file jo061525ysi20060722_122107_13.cif
_cod_database_code 4022115

loop_
_symmetry_equiv_pos_as_xyz
'x, y, z'
'-x, -y+1/2, z+1/2'
'x+1/2, -y, -z+1/2'
'-x+1/2, y+1/2, -z'
'-x, -y, -z'
'x, y-1/2, -z-1/2'
'-x-1/2, y, z-1/2'
'x-1/2, -y-1/2, z'

loop_
_atom_site_label
_atom_site_type_symbol
_atom_site_fract_x
_atom_site_fract_y
_atom_site_fract_z
_atom_site_U_iso_or_equiv
_atom_site_adp_type
_atom_site_occupancy
_atom_site_symmetry_multiplicity
_atom_site_calc_flag
_atom_site_refinement_flags
O1 O 0.1793(4) 0.66203(19) 0.39766(17) 0.0734(11) Uani 1 1 d .
O2 O 0.0404(4) 0.61366(18) 0.30089(18) 0.0629(10) Uani 1 1 d .
C1 C 0.1788(6) 0.6402(3) 0.3310(3) 0.0540(14) Uani 1 1 d .
C2 C 0.0400(5) 0.5732(3) 0.2265(2) 0.0554(13) Uani 1 1 d .
H2A H -0.0672 0.5710 0.2069 0.067 Uiso 1 1 calc R
H2B H 0.0768 0.5177 0.2331 0.067 Uiso 1 1 calc R
C3 C 0.1423(5) 0.6153(2) 0.1684(3) 0.0444(12) Uani 1 1 d .
C4 C 0.3001(5) 0.6331(2) 0.1993(2) 0.0417(12) Uani 1 1 d .
C5 C 0.4334(5) 0.6417(3) 0.1526(3) 0.0568(14) Uani 1 1 d .
H5 H 0.4245 0.6364 0.0990 0.068 Uiso 1 1 calc R
C6 C 0.5788(6) 0.6582(3) 0.1856(3) 0.0618(14) Uani 1 1 d .
H6 H 0.6671 0.6644 0.1540 0.074 Uiso 1 1 calc R
C7 C 0.5936(6) 0.6655(3) 0.2648(3) 0.0609(14) Uani 1 1 d .
H7 H 0.6923 0.6750 0.2867 0.073 Uiso 1 1 calc R
C8 C 0.4629(6) 0.6587(3) 0.3119(3) 0.0577(13) Uani 1 1 d .
H8 H 0.4723 0.6650 0.3654 0.069 Uiso 1 1 calc R
C9 C 0.3174(5) 0.6425(2) 0.2787(2) 0.0451(13) Uani 1 1 d .
C10 C 0.0973(5) 0.6365(2) 0.0969(2) 0.0499(13) Uani 1 1 d .
H10 H 0.1702 0.6664 0.0683 0.060 Uiso 1 1 calc R
C11 C -0.0523(5) 0.6185(3) 0.0578(2) 0.0446(12) Uani 1 1 d .
C12 C -0.1231(5) 0.6752(3) 0.0107(2) 0.0495(12) Uani 1 1 d .
H12 H -0.0777 0.7265 0.0057 0.059 Uiso 1 1 calc R
C13 C -0.2592(6) 0.6582(3) -0.0292(2) 0.0574(13) Uani 1 1 d .
H13 H -0.3050 0.6979 -0.0604 0.069 Uiso 1 1 calc R
C14 C -0.3275(5) 0.5838(3) -0.0236(3) 0.0645(15) Uani 1 1 d .
H14 H -0.4204 0.5729 -0.0504 0.077 Uiso 1 1 calc R
C15 C -0.2593(6) 0.5243(3) 0.0220(3) 0.0613(14) Uani 1 1 d .
H15 H -0.3046 0.4728 0.0253 0.074 Uiso 1 1 calc R
C16 C -0.1223(5) 0.5420(3) 0.0627(2) 0.0542(13) Uani 1 1 d .
H16 H -0.0764 0.5021 0.0937 0.065 Uiso 1 1 calc R

loop_
_atom_site_aniso_label
_atom_site_aniso_U_11
_atom_site_aniso_U_22
_atom_site_aniso_U_33
_atom_site_aniso_U_23
_atom_site_aniso_U_13
_atom_site_aniso_U_12
O1 0.092(3) 0.084(2) 0.044(2) -0.010(2) 0.013(2) -0.013(2)
O2 0.058(2) 0.078(2) 0.052(2) -0.0068(19) 0.017(2) -0.010(2)
C1 0.059(4) 0.048(4) 0.055(3) 0.005(3) 0.001(3) -0.001(3)
C2 0.052(3) 0.061(3) 0.053(3) -0.003(3) 0.001(3) -0.008(3)
C3 0.041(3) 0.045(3) 0.047(3) -0.004(3) 0.008(3) -0.003(3)
C4 0.046(3) 0.039(3) 0.039(3) 0.002(2) 0.005(2) -0.002(2)
C5 0.052(3) 0.070(4) 0.049(3) -0.002(3) 0.004(3) -0.001(3)
C6 0.050(4) 0.065(4) 0.070(4) 0.001(3) 0.000(3) -0.003(3)
C7 0.052(3) 0.057(3) 0.074(4) -0.005(3) -0.012(3) -0.007(3)
C8 0.066(4) 0.054(3) 0.053(3) -0.004(3) -0.006(3) -0.007(3)
C9 0.053(3) 0.039(3) 0.044(3) -0.004(2) -0.002(3) -0.003(3)
C10 0.042(3) 0.057(3) 0.050(3) -0.004(3) 0.005(2) 0.001(3)
C11 0.040(3) 0.054(3) 0.040(3) 0.001(3) 0.007(3) -0.003(3)
C12 0.049(3) 0.059(3) 0.040(3) 0.005(3) 0.001(3) -0.007(3)
C13 0.054(3) 0.069(4) 0.049(3) 0.020(3) 0.004(3) 0.003(3)
C14 0.042(3) 0.099(4) 0.052(3) 0.015(3) -0.007(3) -0.005(3)
C15 0.053(3) 0.068(4) 0.063(4) -0.009(3) 0.005(3) -0.012(3)
C16 0.050(3) 0.062(4) 0.051(3) 0.011(3) -0.003(3) 0.005(3)

loop_
_atom_type_symbol
_atom_type_description
_atom_type_scat_dispersion_real
_atom_type_scat_dispersion_imag
_atom_type_scat_source
C C 0.0033 0.0016 'International Tables Vol C Tables 4.2.6.8 and 6.1.1.4'
H H 0.0000 0.0000 'International Tables Vol C Tables 4.2.6.8 and 6.1.1.4'
O O 0.0106 0.0060 'International Tables Vol C Tables 4.2.6.8 and 6.1.1.4'

loop_
_geom_angle_atom_site_label_1
_geom_angle_atom_site_label_2
_geom_angle_atom_site_label_3
_geom_angle
C1 O2 C2 119.3(4)
O1 C1 O2 117.7(5)
O1 C1 C9 124.8(5)
O2 C1 C9 117.5(4)
O2 C2 C3 112.3(3)
O2 C2 H2A 109.1
C3 C2 H2A 109.1
O2 C2 H2B 109.1
C3 C2 H2B 109.1
H2A C2 H2B 107.9
C10 C3 C4 122.9(4)
C10 C3 C2 125.0(4)
C4 C3 C2 112.2(4)
C9 C4 C5 118.2(4)
C9 C4 C3 118.5(4)
C5 C4 C3 123.2(4)
C6 C5 C4 120.3(4)
C6 C5 H5 119.9
C4 C5 H5 119.9
C7 C6 C5 120.4(5)
C7 C6 H6 119.8
C5 C6 H6 119.8
C6 C7 C8 120.3(5)
C6 C7 H7 119.9
C8 C7 H7 119.9
C7 C8 C9 119.2(4)
C7 C8 H8 120.4
C9 C8 H8 120.4
C4 C9 C8 121.6(4)
C4 C9 C1 120.9(4)
C8 C9 C1 117.4(4)
C3 C10 C11 128.2(4)
C3 C10 H10 115.9
C11 C10 H10 115.9
C12 C11 C16 117.5(4)
C12 C11 C10 120.9(5)
C16 C11 C10 121.5(4)
C13 C12 C11 121.7(5)
C13 C12 H12 119.2
C11 C12 H12 119.2
C14 C13 C12 120.5(5)
C14 C13 H13 119.7
C12 C13 H13 119.7
C13 C14 C15 120.0(5)
C13 C14 H14 120.0
C15 C14 H14 120.0
C14 C15 C16 119.3(5)
C14 C15 H15 120.4
C16 C15 H15 120.4
C15 C16 C11 121.0(4)
C15 C16 H16 119.5
C11 C16 H16 119.5

loop_
_geom_bond_atom_site_label_1
_geom_bond_atom_site_label_2
_geom_bond_distance
O1 C1 1.202(5)
O2 C1 1.354(5)
O2 C2 1.443(4)
C1 C9 1.480(6)
C2 C3 1.493(5)
C2 H2A 0.9700
C2 H2B 0.9700
C3 C10 1.334(5)
C3 C4 1.468(5)
C4 C9 1.383(5)
C4 C5 1.394(5)
C5 C6 1.384(5)
C5 H5 0.9300
C6 C7 1.374(5)
C6 H6 0.9300
C7 C8 1.378(5)
C7 H7 0.9300
C8 C9 1.385(5)
C8 H8 0.9300
C10 C11 1.465(5)
C10 H10 0.9300
C11 C12 1.374(5)
C11 C16 1.392(5)
C12 C13 1.371(5)
C12 H12 0.9300
C13 C14 1.355(6)
C13 H13 0.9300
C14 C15 1.380(5)
C14 H14 0.9300
C15 C16 1.387(5)
C15 H15 0.9300
C16 H16 0.9300

loop_
_cod_related_entry_id
_cod_related_entry_database
_cod_related_entry_code
1 ChemSpider 10167659
